data_7237244
loop_
_publ_author_name
'Keyzer, Evan N.'
'Lee, Jeongjae'
'Liu, Zigeng'
'Bond, Andrew D.'
'Wright, Dominic S.'
'Grey, Clare P.'

_publ_section_title
;
 A general synthetic methodology to access magnesium aluminate electrolyte
 systems for Mg batteries
;
_journal_issue 6
_journal_name_full 'Journal of Materials Chemistry A'
_journal_page_first 2677
_journal_paper_doi 10.1039/C8TA10295C
_journal_volume 7
_journal_year 2019
_chemical_absolute_configuration ad
_chemical_formula_moiety 'C56 H56 Al2 Mg O10, C4 H8 O'
_chemical_formula_sum 'C60 H64 Al2 Mg O11'
_chemical_formula_weight 1039.38
_space_group_crystal_system orthorhombic
_space_group_IT_number 18
_space_group_name_Hall 'P 2 2ab'
_space_group_name_H-M_alt 'P 21 21 2'
_atom_sites_solution_hydrogens geom
_audit_creation_method SHELXL-2018/1
_audit_update_record
;
2018-07-16 deposited with the CCDC.
2018-12-20 downloaded from the CCDC.
;
_cell_angle_alpha 90
_cell_angle_beta 90
_cell_angle_gamma 90
_cell_formula_units_Z 2
_cell_length_a 14.1081(4)
_cell_length_b 21.3826(6)
_cell_length_c 8.9782(3)
_cell_measurement_reflns_used 6734
_cell_measurement_temperature 180(2)
_cell_measurement_theta_max 56.17
_cell_measurement_theta_min 3.74
_cell_volume 2708.43(14)
_computing_cell_refinement 'SAINT (Bruker, 2014)'
_computing_data_collection 'APEX2 (Bruker, 2014)'
_computing_data_reduction SAINT
_computing_molecular_graphics 'Mercury (Macrae et al., 2008)'
_computing_publication_material SHELXL
_computing_structure_refinement 'SHELXL (Sheldrick, 2015)'
_computing_structure_solution 'SHELXT (Sheldrick, 2015)'
_diffrn_ambient_temperature 180(2)
_diffrn_measured_fraction_theta_full 0.996
_diffrn_measured_fraction_theta_max 0.996
_diffrn_measurement_device_type 'Bruker D8-QUEST PHOTON-100'
_diffrn_measurement_method '\w and \f-scans'
_diffrn_radiation_type CuK\a
_diffrn_radiation_wavelength 1.54178
_diffrn_reflns_av_R_equivalents 0.0518
_diffrn_reflns_av_unetI/netI 0.0503
_diffrn_reflns_Laue_measured_fraction_full 0.996
_diffrn_reflns_Laue_measured_fraction_max 0.996
_diffrn_reflns_limit_h_max 15
_diffrn_reflns_limit_h_min -13
_diffrn_reflns_limit_k_max 18
_diffrn_reflns_limit_k_min -23
_diffrn_reflns_limit_l_max 9
_diffrn_reflns_limit_l_min -9
_diffrn_reflns_number 16436
_diffrn_reflns_point_group_measured_fraction_full 0.992
_diffrn_reflns_point_group_measured_fraction_max 0.992
_diffrn_reflns_theta_full 58.937
_diffrn_reflns_theta_max 58.937
_diffrn_reflns_theta_min 3.753
_diffrn_source 'Incoatec I\mS Cu microsource'
_exptl_absorpt_coefficient_mu 1.095
_exptl_absorpt_correction_T_max 0.7192
_exptl_absorpt_correction_T_min 0.5873
_exptl_absorpt_correction_type multi-scan
_exptl_absorpt_process_details 'SADABS (Bruker, 2014)'
_exptl_crystal_colour colourless
_exptl_crystal_density_diffrn 1.274
_exptl_crystal_description block
_exptl_crystal_F_000 1100
_exptl_crystal_size_max 0.170
_exptl_crystal_size_mid 0.080
_exptl_crystal_size_min 0.070
_refine_diff_density_max 0.217
_refine_diff_density_min -0.249
_refine_diff_density_rms 0.044
_refine_ls_abs_structure_details
;
Flack x determined using 1089 quotients [(I+)-(I-)]/[(I+)+(I-)]
(Parsons, Flack and Wagner, Acta Cryst. B69 (2013) 249-259).
;
_refine_ls_abs_structure_Flack 0.01(2)
_refine_ls_extinction_method none
_refine_ls_goodness_of_fit_ref 1.045
_refine_ls_hydrogen_treatment constr
_refine_ls_matrix_type full
_refine_ls_number_parameters 300
_refine_ls_number_reflns 3857
_refine_ls_number_restraints 10
_refine_ls_restrained_S_all 1.048
_refine_ls_R_factor_all 0.0711
_refine_ls_R_factor_gt 0.0487
_refine_ls_shift/su_max 0.000
_refine_ls_shift/su_mean 0.000
_refine_ls_structure_factor_coef Fsqd
_refine_ls_weighting_details 'w=1/[\s^2^(Fo^2^)+(0.0361P)^2^+1.7093P] where P=(Fo^2^+2Fc^2^)/3'
_refine_ls_weighting_scheme calc
_refine_ls_wR_factor_gt 0.0987
_refine_ls_wR_factor_ref 0.1093
_reflns_Friedel_coverage 0.736
_reflns_Friedel_fraction_full 0.987
_reflns_Friedel_fraction_max 0.987
_reflns_number_gt 3054
_reflns_number_total 3857
_reflns_threshold_expression 'I > 2\s(I)'
_cod_data_source_file c8ta10295c2.cif
_cod_data_source_block dw_b2_0143
_cod_database_code 7237244
_cambridge_user_name 'Evan Keyzer'
_cambridge_user_crsid ek406
_cambridge_supervisor_name 'Dominic Wright'
_cambridge_supervisor_crsid dsw1000
_cambridge_crystallographer_name 'Andrew Bond'
_cambridge_crystallographer_crsid adb29
_cambridge_sample_id ENK-III-13
_cambridge_data_id DW_B2_0143
_shelx_space_group_comment
;
The symmetry employed for this shelxl refinement is uniquely defined
by the following loop, which should always be used as a source of
symmetry information in preference to the above space-group names.
They are only intended as comments.
;
_shelx_estimated_absorpt_t_min 0.836
_shelx_estimated_absorpt_t_max 0.927

loop_
_space_group_symop_operation_xyz
'x, y, z'
'-x, -y, z'
'-x+1/2, y+1/2, -z'
'x+1/2, -y+1/2, -z'

loop_
_atom_site_label
_atom_site_type_symbol
_atom_site_fract_x
_atom_site_fract_y
_atom_site_fract_z
_atom_site_U_iso_or_equiv
_atom_site_adp_type
_atom_site_occupancy
_atom_site_site_symmetry_order
_atom_site_calc_flag
_atom_site_refinement_flags_posn
_atom_site_refinement_flags_adp
_atom_site_refinement_flags_occupancy
_atom_site_disorder_assembly
_atom_site_disorder_group
Mg1 Mg 0.500000 0.500000 0.6837(2) 0.0372(6) Uani 1 2 d S T P A .
Al1 Al 0.33291(11) 0.44059(6) 0.54432(19) 0.0473(4) Uani 1 1 d . . . . .
O1 O 0.4277(2) 0.41501(12) 0.6585(4) 0.0399(8) Uani 1 1 d . . . . .
O2 O 0.3906(2) 0.51418(13) 0.5288(4) 0.0438(9) Uani 1 1 d . . . . .
O3 O 0.2296(3) 0.44624(16) 0.6422(5) 0.0700(12) Uani 1 1 d . . . . .
O4 O 0.3272(3) 0.40608(17) 0.3733(5) 0.0768(13) Uani 1 1 d . . . . .
C1 C 0.4338(3) 0.3539(2) 0.7124(5) 0.0361(12) Uani 1 1 d . . . . .
C2 C 0.3862(4) 0.3371(2) 0.8386(7) 0.0605(16) Uani 1 1 d . . . . .
H2A H 0.347351 0.366607 0.888783 0.073 Uiso 1 1 calc R U . . .
C3 C 0.3949(4) 0.2769(3) 0.8930(7) 0.0651(18) Uani 1 1 d . . . . .
H3A H 0.363783 0.265829 0.983022 0.078 Uiso 1 1 calc R U . . .
C4 C 0.4476(4) 0.2329(2) 0.8195(7) 0.0540(15) Uani 1 1 d . . . . .
H4A H 0.452460 0.191490 0.856966 0.065 Uiso 1 1 calc R U . . .
C5 C 0.4931(4) 0.2498(2) 0.6907(6) 0.0435(12) Uani 1 1 d . . . . .
H5A H 0.529248 0.219543 0.637830 0.052 Uiso 1 1 calc R U . . .
C6 C 0.4871(3) 0.3098(2) 0.6373(5) 0.0380(12) Uani 1 1 d . . . . .
H6A H 0.519594 0.320985 0.548513 0.046 Uiso 1 1 calc R U . . .
C7 C 0.3783(5) 0.5633(3) 0.4312(8) 0.034(3) Uiso 0.5 1 d G . P A 1
C8 C 0.2920(5) 0.5942(3) 0.4447(8) 0.047(3) Uiso 0.5 1 d G . P A 1
H8 H 0.245583 0.579229 0.512616 0.057 Uiso 0.5 1 calc R U P A 1
C9 C 0.2736(5) 0.6469(3) 0.3589(9) 0.052(3) Uiso 0.5 1 d G . P A 1
H9 H 0.214629 0.668002 0.368178 0.063 Uiso 0.5 1 calc R U P A 1
C10 C 0.3415(5) 0.6688(3) 0.2596(8) 0.045(3) Uiso 0.5 1 d G . P A 1
H10 H 0.328933 0.704826 0.200920 0.054 Uiso 0.5 1 calc R U P A 1
C11 C 0.4278(5) 0.6379(3) 0.2460(8) 0.051(3) Uiso 0.5 1 d G . P A 1
H11 H 0.474192 0.652878 0.178099 0.061 Uiso 0.5 1 calc R U P A 1
C12 C 0.4462(4) 0.5852(3) 0.3318(9) 0.039(3) Uiso 0.5 1 d G . P A 1
H12 H 0.505147 0.564104 0.322536 0.047 Uiso 0.5 1 calc R U P A 1
C7A C 0.3527(5) 0.5655(3) 0.4522(8) 0.033(3) Uiso 0.5 1 d G . P A 2
C8A C 0.2622(5) 0.5900(3) 0.4719(8) 0.041(3) Uiso 0.5 1 d G . P A 2
H8A H 0.219747 0.570897 0.540293 0.049 Uiso 0.5 1 calc R U P A 2
C9A C 0.2340(4) 0.6423(3) 0.3915(8) 0.046(3) Uiso 0.5 1 d G . P A 2
H9A H 0.172188 0.659006 0.404980 0.055 Uiso 0.5 1 calc R U P A 2
C10A C 0.2962(5) 0.6702(3) 0.2914(8) 0.041(3) Uiso 0.5 1 d G . P A 2
H10A H 0.276849 0.705945 0.236506 0.049 Uiso 0.5 1 calc R U P A 2
C11A C 0.3866(4) 0.6457(3) 0.2717(7) 0.035(2) Uiso 0.5 1 d G . P A 2
H11A H 0.429070 0.664775 0.203345 0.042 Uiso 0.5 1 calc R U P A 2
C12A C 0.4148(4) 0.5934(3) 0.3521(8) 0.030(2) Uiso 0.5 1 d G . P A 2
H12A H 0.476631 0.576666 0.338657 0.036 Uiso 0.5 1 calc R U P A 2
C13 C 0.1544(4) 0.4122(2) 0.6877(7) 0.0525(15) Uani 1 1 d . . . . .
C14 C 0.0928(4) 0.4376(2) 0.7889(7) 0.0628(17) Uani 1 1 d . . . . .
H14A H 0.104224 0.478661 0.825196 0.075 Uiso 1 1 calc R U . . .
C15 C 0.0143(4) 0.4050(3) 0.8396(8) 0.0612(16) Uani 1 1 d . . . . .
H15A H -0.026824 0.423241 0.911252 0.073 Uiso 1 1 calc R U . . .
C16 C -0.0034(4) 0.3464(3) 0.7856(7) 0.0571(15) Uani 1 1 d . . . . .
H16A H -0.057833 0.323962 0.817791 0.069 Uiso 1 1 calc R U . . .
C17 C 0.0576(5) 0.3202(3) 0.6852(7) 0.0623(17) Uani 1 1 d . . . . .
H17A H 0.045336 0.279341 0.648259 0.075 Uiso 1 1 calc R U . . .
C18 C 0.1373(4) 0.3525(2) 0.6364(7) 0.0591(16) Uani 1 1 d . . . . .
H18A H 0.179828 0.333516 0.567975 0.071 Uiso 1 1 calc R U . . .
C19 C 0.2862(4) 0.3585(2) 0.3003(6) 0.0471(14) Uani 1 1 d . . . . .
C20 C 0.2254(4) 0.3701(2) 0.1824(6) 0.0486(14) Uani 1 1 d . . . . .
H20A H 0.211486 0.411961 0.154811 0.058 Uiso 1 1 calc R U . . .
C21 C 0.1851(4) 0.3215(3) 0.1049(6) 0.0542(15) Uani 1 1 d . . . . .
H21A H 0.144787 0.329998 0.022661 0.065 Uiso 1 1 calc R U . . .
C22 C 0.2027(4) 0.2610(2) 0.1454(7) 0.0553(15) Uani 1 1 d . . . . .
H22A H 0.174222 0.227450 0.092322 0.066 Uiso 1 1 calc R U . . .
C23 C 0.2616(4) 0.2490(2) 0.2627(7) 0.0536(15) Uani 1 1 d . . . . .
H23A H 0.273824 0.206985 0.290869 0.064 Uiso 1 1 calc R U . . .
C24 C 0.3033(4) 0.2968(2) 0.3403(7) 0.0530(15) Uani 1 1 d . . . . .
H24A H 0.343962 0.287673 0.421788 0.064 Uiso 1 1 calc R U . . .
O5 O 0.3950(5) 0.5315(3) 0.8420(7) 0.0281(18) Uiso 0.5 1 d D . P A 1
C25 C 0.3420(7) 0.4943(4) 0.9481(11) 0.052(3) Uiso 0.5 1 d D . P A 1
H25A H 0.384636 0.478633 1.027294 0.062 Uiso 0.5 1 calc R U P A 1
H25B H 0.312870 0.457921 0.897433 0.062 Uiso 0.5 1 calc R U P A 1
C26 C 0.2679(7) 0.5344(4) 1.0129(10) 0.035(3) Uiso 0.5 1 d D . P A 1
H26A H 0.287458 0.550600 1.111510 0.042 Uiso 0.5 1 calc R U P A 1
H26B H 0.207496 0.511257 1.023862 0.042 Uiso 0.5 1 calc R U P A 1
C27 C 0.2582(7) 0.5874(5) 0.8998(13) 0.039(3) Uiso 0.5 1 d D . P A 1
H27A H 0.211710 0.576584 0.821272 0.047 Uiso 0.5 1 calc R U P A 1
H27B H 0.238036 0.626687 0.948914 0.047 Uiso 0.5 1 calc R U P A 1
C28 C 0.3555(8) 0.5935(4) 0.8366(15) 0.033(4) Uiso 0.5 1 d D . P A 1
H28A H 0.352838 0.608978 0.732710 0.040 Uiso 0.5 1 calc R U P A 1
H28B H 0.393947 0.622922 0.896656 0.040 Uiso 0.5 1 calc R U P A 1
O5A O 0.4316(5) 0.5382(3) 0.8599(7) 0.034(2) Uiso 0.5 1 d D . P A 2
C25A C 0.4067(6) 0.5078(4) 0.9962(9) 0.041(2) Uiso 0.5 1 d D . P A 2
H25C H 0.442705 0.526068 1.080176 0.049 Uiso 0.5 1 calc R U P A 2
H25D H 0.421478 0.462596 0.990298 0.049 Uiso 0.5 1 calc R U P A 2
C26A C 0.3044(8) 0.5171(6) 1.0186(13) 0.057(4) Uiso 0.5 1 d D . P A 2
H26C H 0.289743 0.523276 1.125458 0.068 Uiso 0.5 1 calc R U P A 2
H26D H 0.268051 0.480662 0.981481 0.068 Uiso 0.5 1 calc R U P A 2
C27A C 0.2808(8) 0.5760(5) 0.9285(14) 0.051(4) Uiso 0.5 1 d D . P A 2
H27C H 0.233350 0.566801 0.850267 0.061 Uiso 0.5 1 calc R U P A 2
H27D H 0.255994 0.609483 0.993883 0.061 Uiso 0.5 1 calc R U P A 2
C28A C 0.3736(8) 0.5945(4) 0.8612(15) 0.032(4) Uiso 0.5 1 d D . P A 2
H28C H 0.364256 0.610347 0.758634 0.038 Uiso 0.5 1 calc R U P A 2
H28D H 0.404163 0.627616 0.921379 0.038 Uiso 0.5 1 calc R U P A 2
O6 O 0.000000 0.500000 0.1701(9) 0.189(5) Uani 1 2 d S T P . .
C30 C 0.0306(8) 0.5478(4) 0.2576(11) 0.130(4) Uani 1 1 d . . . . .
H30A H -0.013010 0.583876 0.249784 0.156 Uiso 1 1 calc R U . . .
H30B H 0.094698 0.561372 0.226353 0.156 Uiso 1 1 calc R U . . .
C31 C 0.0327(8) 0.5250(6) 0.4055(11) 0.174(5) Uani 1 1 d . . . . .
H31A H 0.096985 0.510133 0.432153 0.209 Uiso 1 1 calc R U . . .
H31B H 0.013313 0.557867 0.476805 0.209 Uiso 1 1 calc R U . . .

loop_
_atom_site_aniso_label
_atom_site_aniso_U_11
_atom_site_aniso_U_22
_atom_site_aniso_U_33
_atom_site_aniso_U_23
_atom_site_aniso_U_13
_atom_site_aniso_U_12
Mg1 0.0569(14) 0.0205(11) 0.0342(13) 0.000 0.000 0.0058(10)
Al1 0.0509(9) 0.0242(8) 0.0667(10) 0.0073(8) -0.0034(9) -0.0030(7)
O1 0.052(2) 0.0190(17) 0.049(2) 0.0083(15) 0.0053(18) 0.0033(14)
O2 0.057(2) 0.0240(18) 0.050(2) 0.0104(15) -0.0099(18) -0.0037(15)
O3 0.048(2) 0.037(2) 0.125(4) 0.002(2) 0.013(3) -0.0037(18)
O4 0.108(3) 0.053(2) 0.070(3) -0.008(2) -0.012(3) -0.033(2)
C1 0.038(3) 0.022(3) 0.047(3) 0.006(2) 0.004(3) 0.000(2)
C2 0.066(4) 0.042(3) 0.074(4) 0.018(3) 0.029(4) 0.012(3)
C3 0.070(4) 0.049(4) 0.076(5) 0.029(3) 0.028(4) 0.004(3)
C4 0.059(3) 0.033(3) 0.070(4) 0.019(3) -0.002(3) -0.003(3)
C5 0.054(3) 0.027(3) 0.050(3) -0.005(2) -0.008(3) 0.008(2)
C6 0.048(3) 0.028(3) 0.038(3) 0.002(2) -0.002(3) 0.003(2)
C13 0.042(3) 0.032(3) 0.083(4) 0.006(3) -0.002(3) 0.005(3)
C14 0.045(3) 0.032(3) 0.110(5) -0.014(3) -0.002(4) 0.000(3)
C15 0.048(3) 0.047(3) 0.088(4) -0.003(3) 0.006(4) -0.001(3)
C16 0.049(3) 0.052(4) 0.071(4) 0.012(3) -0.006(4) -0.011(3)
C17 0.088(5) 0.038(3) 0.061(4) -0.006(3) -0.005(4) -0.019(3)
C18 0.071(4) 0.037(3) 0.070(4) -0.004(3) 0.009(3) -0.004(3)
C19 0.050(3) 0.038(3) 0.053(4) -0.001(3) 0.002(3) -0.009(2)
C20 0.052(3) 0.035(3) 0.058(4) 0.017(3) -0.001(3) 0.000(3)
C21 0.043(3) 0.064(4) 0.055(4) 0.008(3) -0.007(3) -0.005(3)
C22 0.058(4) 0.042(3) 0.065(4) -0.008(3) 0.006(3) -0.012(3)
C23 0.056(4) 0.034(3) 0.071(4) 0.004(3) 0.013(3) 0.006(3)
C24 0.055(4) 0.048(3) 0.056(4) 0.009(3) -0.010(3) 0.003(3)
O6 0.398(17) 0.099(7) 0.069(5) 0.000 0.000 -0.070(9)
C30 0.184(11) 0.078(6) 0.127(8) 0.011(6) -0.007(8) -0.030(6)
C31 0.174(12) 0.258(16) 0.089(7) -0.033(8) 0.013(7) -0.103(9)

loop_
_atom_type_symbol
_atom_type_description
_atom_type_scat_dispersion_real
_atom_type_scat_dispersion_imag
_atom_type_scat_source
C C 0.0181 0.0091 'International Tables Vol C Tables 4.2.6.8 and 6.1.1.4'
H H 0.0000 0.0000 'International Tables Vol C Tables 4.2.6.8 and 6.1.1.4'
Al Al 0.2130 0.2455 'International Tables Vol C Tables 4.2.6.8 and 6.1.1.4'
Mg Mg 0.1719 0.1771 'International Tables Vol C Tables 4.2.6.8 and 6.1.1.4'
O O 0.0492 0.0322 'International Tables Vol C Tables 4.2.6.8 and 6.1.1.4'

loop_
_geom_angle_atom_site_label_1
_geom_angle_atom_site_label_2
_geom_angle_atom_site_label_3
_geom_angle
_geom_angle_site_symmetry_1
_geom_angle_site_symmetry_3
O5A Mg1 O1 101.7(2) . .
O5A Mg1 O1 88.1(2) 2_665 .
O1 Mg1 O1 167.6(2) 2_665 .
O1 Mg1 O2 72.31(12) 2_665 2_665
O1 Mg1 O2 99.27(13) . 2_665
O5A Mg1 O2 96.3(2) . .
O5A Mg1 O2 157.8(2) 2_665 .
O1 Mg1 O2 99.27(13) 2_665 .
O1 Mg1 O2 72.31(12) . .
O2 Mg1 O2 97.05(19) 2_665 .
O1 Mg1 O5 97.69(19) 2_665 .
O1 Mg1 O5 90.46(19) . .
O2 Mg1 O5 169.96(18) 2_665 .
O2 Mg1 O5 83.5(2) . .
O1 Mg1 O5 90.46(19) 2_665 2_665
O1 Mg1 O5 97.69(19) . 2_665
O2 Mg1 O5 83.5(2) 2_665 2_665
O2 Mg1 O5 169.96(18) . 2_665
O5 Mg1 O5 97.7(4) . 2_665
O5A Mg1 Al1 97.1(2) . .
O5A Mg1 Al1 122.5(2) 2_665 .
O1 Mg1 Al1 135.64(11) 2_665 .
O1 Mg1 Al1 36.27(9) . .
O2 Mg1 Al1 104.12(11) 2_665 .
O2 Mg1 Al1 36.42(8) . .
O5 Mg1 Al1 82.29(19) . .
O5 Mg1 Al1 133.71(17) 2_665 .
O1 Mg1 Al1 36.27(9) 2_665 2_665
O1 Mg1 Al1 135.64(11) . 2_665
O2 Mg1 Al1 36.42(8) 2_665 2_665
O2 Mg1 Al1 104.12(11) . 2_665
O5 Mg1 Al1 133.71(17) . 2_665
O5 Mg1 Al1 82.29(19) 2_665 2_665
Al1 Mg1 Al1 129.92(10) . 2_665
O4 Al1 O3 117.0(2) . .
O4 Al1 O1 115.0(2) . .
O3 Al1 O1 111.64(19) . .
O4 Al1 O2 109.50(19) . .
O3 Al1 O2 111.64(17) . .
O1 Al1 O2 88.47(15) . .
O4 Al1 Mg1 127.19(17) . .
O3 Al1 Mg1 115.64(16) . .
O1 Al1 Mg1 44.41(10) . .
O2 Al1 Mg1 44.57(11) . .
C1 O1 Al1 122.4(3) . .
C1 O1 Mg1 138.1(3) . .
Al1 O1 Mg1 99.33(14) . .
C7 O2 Al1 131.9(4) . .
C7A O2 Al1 123.9(4) . .
C7 O2 Mg1 128.5(4) . .
C7A O2 Mg1 135.9(4) . .
Al1 O2 Mg1 99.01(14) . .
C13 O3 Al1 142.1(3) . .
C19 O4 Al1 142.0(4) . .
C2 C1 C6 119.5(4) . .
C2 C1 O1 120.3(4) . .
C6 C1 O1 120.2(4) . .
C1 C2 C3 119.7(5) . .
C1 C2 H2A 120.2 . .
C3 C2 H2A 120.2 . .
C4 C3 C2 121.2(5) . .
C4 C3 H3A 119.4 . .
C2 C3 H3A 119.4 . .
C3 C4 C5 118.7(5) . .
C3 C4 H4A 120.6 . .
C5 C4 H4A 120.6 . .
C4 C5 C6 120.8(5) . .
C4 C5 H5A 119.6 . .
C6 C5 H5A 119.6 . .
C5 C6 C1 120.1(5) . .
C5 C6 H6A 119.9 . .
C1 C6 H6A 119.9 . .
O2 C7 C8 114.6(5) . .
O2 C7 C12 125.3(5) . .
C8 C7 C12 120.0 . .
C9 C8 C7 120.0 . .
C9 C8 H8 120.0 . .
C7 C8 H8 120.0 . .
C8 C9 C10 120.0 . .
C8 C9 H9 120.0 . .
C10 C9 H9 120.0 . .
C11 C10 C9 120.0 . .
C11 C10 H10 120.0 . .
C9 C10 H10 120.0 . .
C12 C11 C10 120.0 . .
C12 C11 H11 120.0 . .
C10 C11 H11 120.0 . .
C11 C12 C7 120.0 . .
C11 C12 H12 120.0 . .
C7 C12 H12 120.0 . .
C8A C7A C12A 120.0 . .
C8A C7A O2 125.6(4) . .
C12A C7A O2 114.4(4) . .
C9A C8A C7A 120.0 . .
C9A C8A H8A 120.0 . .
C7A C8A H8A 120.0 . .
C8A C9A C10A 120.0 . .
C8A C9A H9A 120.0 . .
C10A C9A H9A 120.0 . .
C11A C10A C9A 120.0 . .
C11A C10A H10A 120.0 . .
C9A C10A H10A 120.0 . .
C10A C11A C12A 120.0 . .
C10A C11A H11A 120.0 . .
C12A C11A H11A 120.0 . .
C11A C12A C7A 120.0 . .
C11A C12A H12A 120.0 . .
C7A C12A H12A 120.0 . .
O3 C13 C14 119.0(5) . .
O3 C13 C18 122.4(5) . .
C14 C13 C18 118.6(5) . .
C13 C14 C15 121.7(5) . .
C13 C14 H14A 119.2 . .
C15 C14 H14A 119.2 . .
C16 C15 C14 119.4(6) . .
C16 C15 H15A 120.3 . .
C14 C15 H15A 120.3 . .
C17 C16 C15 119.7(5) . .
C17 C16 H16A 120.2 . .
C15 C16 H16A 120.2 . .
C16 C17 C18 120.9(5) . .
C16 C17 H17A 119.6 . .
C18 C17 H17A 119.6 . .
C13 C18 C17 119.7(5) . .
C13 C18 H18A 120.1 . .
C17 C18 H18A 120.1 . .
O4 C19 C20 120.4(5) . .
O4 C19 C24 121.3(5) . .
C20 C19 C24 118.3(5) . .
C21 C20 C19 120.6(5) . .
C21 C20 H20A 119.7 . .
C19 C20 H20A 119.7 . .
C22 C21 C20 120.4(5) . .
C22 C21 H21A 119.8 . .
C20 C21 H21A 119.8 . .
C23 C22 C21 119.5(5) . .
C23 C22 H22A 120.3 . .
C21 C22 H22A 120.3 . .
C22 C23 C24 121.0(5) . .
C22 C23 H23A 119.5 . .
C24 C23 H23A 119.5 . .
C23 C24 C19 120.2(5) . .
C23 C24 H24A 119.9 . .
C19 C24 H24A 119.9 . .
C28 O5 C25 109.2(6) . .
C28 O5 Mg1 122.1(5) . .
C25 O5 Mg1 127.9(5) . .
O5 C25 C26 107.8(7) . .
O5 C25 H25A 110.1 . .
C26 C25 H25A 110.1 . .
O5 C25 H25B 110.1 . .
C26 C25 H25B 110.1 . .
H25A C25 H25B 108.5 . .
C25 C26 C27 103.5(7) . .
C25 C26 H26A 111.1 . .
C27 C26 H26A 111.1 . .
C25 C26 H26B 111.1 . .
C27 C26 H26B 111.1 . .
H26A C26 H26B 109.0 . .
C28 C27 C26 103.6(8) . .
C28 C27 H27A 111.0 . .
C26 C27 H27A 111.0 . .
C28 C27 H27B 111.0 . .
C26 C27 H27B 111.0 . .
H27A C27 H27B 109.0 . .
O5 C28 C27 105.2(7) . .
O5 C28 H28A 110.7 . .
C27 C28 H28A 110.7 . .
O5 C28 H28B 110.7 . .
C27 C28 H28B 110.7 . .
H28A C28 H28B 108.8 . .
C25A O5A C28A 103.3(6) . .
C25A O5A Mg1 127.1(5) . .
C28A O5A Mg1 127.4(6) . .
O5A C25A C26A 107.3(7) . .
O5A C25A H25C 110.2 . .
C26A C25A H25C 110.2 . .
O5A C25A H25D 110.2 . .
C26A C25A H25D 110.2 . .
H25C C25A H25D 108.5 . .
C25A C26A C27A 104.6(8) . .
C25A C26A H26C 110.8 . .
C27A C26A H26C 110.8 . .
C25A C26A H26D 110.8 . .
C27A C26A H26D 110.8 . .
H26C C26A H26D 108.9 . .
C28A C27A C26A 103.9(8) . .
C28A C27A H27C 111.0 . .
C26A C27A H27C 111.0 . .
C28A C27A H27D 111.0 . .
C26A C27A H27D 111.0 . .
H27C C27A H27D 109.0 . .
O5A C28A C27A 106.1(7) . .
O5A C28A H28C 110.5 . .
C27A C28A H28C 110.5 . .
O5A C28A H28D 110.5 . .
C27A C28A H28D 110.5 . .
H28C C28A H28D 108.7 . .
C30 O6 C30 109.4(10) . 2_565
O6 C30 C31 106.9(8) . .
O6 C30 H30A 110.4 . .
C31 C30 H30A 110.4 . .
O6 C30 H30B 110.4 . .
C31 C30 H30B 110.4 . .
H30A C30 H30B 108.6 . .
C31 C31 C30 104.3(7) 2_565 .
C31 C31 H31A 110.9 2_565 .
C30 C31 H31A 110.9 . .
C31 C31 H31B 110.9 2_565 .
C30 C31 H31B 110.9 . .
H31A C31 H31B 108.9 . .

loop_
_geom_bond_atom_site_label_1
_geom_bond_atom_site_label_2
_geom_bond_distance
_geom_bond_site_symmetry_2
Mg1 O5A 2.025(6) .
Mg1 O5A 2.025(6) 2_665
Mg1 O1 2.096(3) 2_665
Mg1 O1 2.096(3) .
Mg1 O2 2.100(3) 2_665
Mg1 O2 2.100(3) .
Mg1 O5 2.161(6) .
Mg1 O5 2.161(6) 2_665
Mg1 Al1 2.9557(18) .
Mg1 Al1 2.9557(18) 2_665
Al1 O4 1.705(4) .
Al1 O3 1.706(4) .
Al1 O1 1.772(3) .
Al1 O2 1.777(3) .
O1 C1 1.395(5) .
O2 C7 1.379(5) .
O2 C7A 1.401(5) .
O3 C13 1.351(6) .
O4 C19 1.341(6) .
C1 C2 1.365(7) .
C1 C6 1.383(6) .
C2 C3 1.383(7) .
C2 H2A 0.9500 .
C3 C4 1.367(7) .
C3 H3A 0.9500 .
C4 C5 1.371(8) .
C4 H4A 0.9500 .
C5 C6 1.373(6) .
C5 H5A 0.9500 .
C6 H6A 0.9500 .
C7 C8 1.3900 .
C7 C12 1.3900 .
C8 C9 1.3900 .
C8 H8 0.9500 .
C9 C10 1.3900 .
C9 H9 0.9500 .
C10 C11 1.3900 .
C10 H10 0.9500 .
C11 C12 1.3900 .
C11 H11 0.9500 .
C12 H12 0.9500 .
C7A C8A 1.3900 .
C7A C12A 1.3900 .
C8A C9A 1.3900 .
C8A H8A 0.9500 .
C9A C10A 1.3900 .
C9A H9A 0.9500 .
C10A C11A 1.3900 .
C10A H10A 0.9500 .
C11A C12A 1.3900 .
C11A H11A 0.9500 .
C12A H12A 0.9500 .
C13 C14 1.369(8) .
C13 C18 1.377(7) .
C14 C15 1.386(7) .
C14 H14A 0.9500 .
C15 C16 1.367(7) .
C15 H15A 0.9500 .
C16 C17 1.366(8) .
C16 H16A 0.9500 .
C17 C18 1.391(7) .
C17 H17A 0.9500 .
C18 H18A 0.9500 .
C19 C20 1.385(7) .
C19 C24 1.389(7) .
C20 C21 1.373(7) .
C20 H20A 0.9500 .
C21 C22 1.367(7) .
C21 H21A 0.9500 .
C22 C23 1.365(8) .
C22 H22A 0.9500 .
C23 C24 1.369(7) .
C23 H23A 0.9500 .
C24 H24A 0.9500 .
O5 C28 1.440(8) .
O5 C25 1.449(9) .
C25 C26 1.472(12) .
C25 H25A 0.9900 .
C25 H25B 0.9900 .
C26 C27 1.528(12) .
C26 H26A 0.9900 .
C26 H26B 0.9900 .
C27 C28 1.491(10) .
C27 H27A 0.9900 .
C27 H27B 0.9900 .
C28 H28A 0.9900 .
C28 H28B 0.9900 .
O5A C25A 1.429(9) .
O5A C28A 1.457(8) .
C25A C26A 1.471(12) .
C25A H25C 0.9900 .
C25A H25D 0.9900 .
C26A C27A 1.534(12) .
C26A H26C 0.9900 .
C26A H26D 0.9900 .
C27A C28A 1.495(10) .
C27A H27C 0.9900 .
C27A H27D 0.9900 .
C28A H28C 0.9900 .
C28A H28D 0.9900 .
O6 C30 1.359(9) .
O6 C30 1.359(9) 2_565
C30 C31 1.415(11) .
C30 H30A 0.9900 .
C30 H30B 0.9900 .
C31 C31 1.412(18) 2_565
C31 H31A 0.9900 .
C31 H31B 0.9900 .
